data_7056962
loop_
_publ_author_name
'Patel, Ram N.'
'Singh, Yogendra'
'Singh, Yogendra Pratap'
'Patel, Abhay K.'
'Patel, Neetu'
'Singh, Rita'
'Butcher, Raymond J.'
'Jasinski, Jerry P.'
'Colacio, Enrique'
'Palacios, Maria A.'

_publ_section_title
;
 Varying structural motifs, unusual X-band electron paramagnetic spectra,
 DFT studies and superoxide dismutase enzymatic activity of copper(ii)
 complexes with
 N&#x2032;-[(E)-phenyl(pyridin-2-yl)methylidene]benzohydrazide
;
_journal_issue 4
_journal_name_full 'New Journal of Chemistry'
_journal_page_first 3112
_journal_paper_doi 10.1039/C7NJ04182A
_journal_volume 42
_journal_year 2018
_chemical_formula_moiety 'C19 H16 Cl Cu N3 O6'
_chemical_formula_sum 'C19 H16 Cl Cu N3 O6'
_chemical_formula_weight 481.34
_space_group_crystal_system monoclinic
_space_group_IT_number 15
_space_group_name_Hall '-C 2yc'
_space_group_name_H-M_alt 'C 1 2/c 1'
_symmetry_space_group_name_Hall '-C 2yc'
_symmetry_space_group_name_H-M 'C 1 2/c 1'
_atom_sites_solution_hydrogens mixed
_atom_sites_solution_primary direct
_atom_sites_solution_secondary difmap
_audit_creation_method SHELXL-2018/1
_audit_update_record
;
2018-01-17 deposited with the CCDC.
2018-01-18 downloaded from the CCDC.
;
_cell_angle_alpha 90
_cell_angle_beta 97.879(2)
_cell_angle_gamma 90
_cell_formula_units_Z 8
_cell_length_a 18.5582(4)
_cell_length_b 7.21930(10)
_cell_length_c 29.6970(5)
_cell_measurement_reflns_used 7825
_cell_measurement_temperature 150(2)
_cell_measurement_theta_max 71.1410
_cell_measurement_theta_min 4.8010
_cell_volume 3941.16(12)
_computing_cell_refinement 'CrysAlis RED, Oxford Diffraction Ltd.,'
_computing_data_collection 'CrysAlis CCD, Oxford Diffraction Ltd.,'
_computing_data_reduction 'CrysAlis RED, Oxford Diffraction Ltd.,'
_computing_molecular_graphics Ortep3
_computing_publication_material Shelx97
_computing_structure_refinement 'SHELXL-2018/1 (Sheldrick, 2018)'
_computing_structure_solution 'SHELXS-97 (Sheldrick, 1997)'
_diffrn_ambient_temperature 150(2)
_diffrn_detector_area_resol_mean 15.9948
_diffrn_measured_fraction_theta_full 0.999
_diffrn_measured_fraction_theta_max 0.985
_diffrn_measurement_device_type 'OXFORD DIFFRACTION SUPER NOVA'
_diffrn_measurement_method \w/q-scan
_diffrn_radiation_type CuK\a
_diffrn_radiation_wavelength 1.54184
_diffrn_reflns_av_R_equivalents 0.0221
_diffrn_reflns_av_unetI/netI 0.0157
_diffrn_reflns_Laue_measured_fraction_full 0.999
_diffrn_reflns_Laue_measured_fraction_max 0.985
_diffrn_reflns_limit_h_max 22
_diffrn_reflns_limit_h_min -20
_diffrn_reflns_limit_k_max 8
_diffrn_reflns_limit_k_min -6
_diffrn_reflns_limit_l_max 36
_diffrn_reflns_limit_l_min -35
_diffrn_reflns_number 11492
_diffrn_reflns_point_group_measured_fraction_full 0.999
_diffrn_reflns_point_group_measured_fraction_max 0.985
_diffrn_reflns_theta_full 67.500
_diffrn_reflns_theta_max 71.369
_diffrn_reflns_theta_min 4.811
_exptl_absorpt_coefficient_mu 3.201
_exptl_absorpt_correction_T_max 0.7197
_exptl_absorpt_correction_T_min 0.5263
_exptl_absorpt_correction_type multi-scan
_exptl_absorpt_process_details
;
CrysalisPro
;
_exptl_crystal_colour blue
_exptl_crystal_density_diffrn 1.622
_exptl_crystal_density_method 'not measured'
_exptl_crystal_description block
_exptl_crystal_F_000 1960
_exptl_crystal_size_max 0.230
_exptl_crystal_size_mid 0.160
_exptl_crystal_size_min 0.110
_refine_diff_density_max 0.338
_refine_diff_density_min -0.565
_refine_diff_density_rms 0.063
_refine_ls_extinction_method none
_refine_ls_goodness_of_fit_ref 1.061
_refine_ls_hydrogen_treatment mixed
_refine_ls_matrix_type full
_refine_ls_number_parameters 279
_refine_ls_number_reflns 3776
_refine_ls_number_restraints 0
_refine_ls_restrained_S_all 1.061
_refine_ls_R_factor_all 0.0361
_refine_ls_R_factor_gt 0.0350
_refine_ls_shift/su_max 0.002
_refine_ls_shift/su_mean 0.000
_refine_ls_structure_factor_coef Fsqd
_refine_ls_weighting_details 'w=1/[\s^2^(Fo^2^)+(0.0608P)^2^+3.6388P] where P=(Fo^2^+2Fc^2^)/3'
_refine_ls_weighting_scheme calc
_refine_ls_wR_factor_gt 0.0999
_refine_ls_wR_factor_ref 0.1009
_reflns_Friedel_coverage 0.000
_reflns_number_gt 3647
_reflns_number_total 3776
_reflns_threshold_expression 'I > 2\s(I)'
_cod_data_source_file c7nj04182a2.cif
_cod_data_source_block shelx_CCDC2
_cod_depositor_comments 'Adding full bibliography for 7056961--7056966.cif.'
_cod_database_code 7056962
_shelx_shelxl_version_number 2018/1
_shelx_space_group_comment
;
The symmetry employed for this shelxl refinement is uniquely defined
by the following loop, which should always be used as a source of
symmetry information in preference to the above space-group names.
They are only intended as comments.
;
_shelx_estimated_absorpt_t_min 0.526
_shelx_estimated_absorpt_t_max 0.720

loop_
_space_group_symop_operation_xyz
'x, y, z'
'-x, y, -z+1/2'
'x+1/2, y+1/2, z'
'-x+1/2, y+1/2, -z+1/2'
'-x, -y, -z'
'x, -y, z-1/2'
'-x+1/2, -y+1/2, -z'
'x+1/2, -y+1/2, z-1/2'

loop_
_atom_site_label
_atom_site_type_symbol
_atom_site_fract_x
_atom_site_fract_y
_atom_site_fract_z
_atom_site_U_iso_or_equiv
_atom_site_adp_type
_atom_site_occupancy
_atom_site_site_symmetry_order
_atom_site_calc_flag
_atom_site_refinement_flags_posn
_atom_site_refinement_flags_adp
Cu1 Cu 0.68315(2) 0.65157(4) 0.55974(2) 0.03066(12) Uani 1 1 d . .
Cl1 Cl 0.70615(3) 1.14321(6) 0.56477(2) 0.03631(14) Uani 1 1 d . .
O1 O 0.78904(7) 0.64910(18) 0.56870(5) 0.0337(3) Uani 1 1 d . .
O2 O 0.66713(8) 0.6277(2) 0.49373(5) 0.0334(3) Uani 1 1 d . .
O3 O 0.67277(10) 0.9887(2) 0.53949(7) 0.0607(5) Uani 1 1 d . .
O4 O 0.66289(9) 1.3037(2) 0.55220(7) 0.0530(4) Uani 1 1 d . .
O5 O 0.77791(10) 1.1678(3) 0.55348(8) 0.0695(6) Uani 1 1 d . .
O6 O 0.70786(15) 1.1090(4) 0.61141(7) 0.0937(8) Uani 1 1 d . .
N1 N 0.58081(8) 0.6658(2) 0.57201(5) 0.0301(3) Uani 1 1 d . .
N2 N 0.70064(8) 0.6390(2) 0.62459(5) 0.0292(3) Uani 1 1 d . .
N3 N 0.77213(8) 0.6356(2) 0.64463(5) 0.0324(3) Uani 1 1 d . .
C1 C 0.52066(11) 0.6843(3) 0.54186(7) 0.0375(4) Uani 1 1 d . .
H1 H 0.525359 0.697201 0.510559 0.045 Uiso 1 1 calc R U
C2 C 0.45190(11) 0.6850(3) 0.55483(8) 0.0439(5) Uani 1 1 d . .
H2 H 0.410047 0.702049 0.532940 0.053 Uiso 1 1 calc R U
C3 C 0.44520(12) 0.6607(3) 0.59996(9) 0.0452(5) Uani 1 1 d . .
H3 H 0.398413 0.657355 0.609504 0.054 Uiso 1 1 calc R U
C4 C 0.50731(11) 0.6412(3) 0.63156(7) 0.0385(4) Uani 1 1 d . .
H4 H 0.503514 0.623479 0.662846 0.046 Uiso 1 1 calc R U
C5 C 0.57476(10) 0.6478(2) 0.61669(6) 0.0293(4) Uani 1 1 d . .
C6 C 0.64550(10) 0.6344(2) 0.64705(6) 0.0298(4) Uani 1 1 d . .
C7 C 0.81370(10) 0.6446(2) 0.61174(6) 0.0301(4) Uani 1 1 d . .
C8 C 0.89366(10) 0.6503(2) 0.62504(7) 0.0325(4) Uani 1 1 d . .
C9 C 0.92449(12) 0.6765(3) 0.66971(8) 0.0439(5) Uani 1 1 d . .
H9 H 0.894174 0.688416 0.692856 0.053 Uiso 1 1 calc R U
C10 C 0.99967(13) 0.6854(4) 0.68085(9) 0.0534(6) Uani 1 1 d . .
H10 H 1.020516 0.704162 0.711553 0.064 Uiso 1 1 calc R U
C11 C 1.04427(12) 0.6671(3) 0.64735(9) 0.0507(6) Uani 1 1 d . .
H11 H 1.095625 0.673096 0.655032 0.061 Uiso 1 1 calc R U
C12 C 1.01406(12) 0.6402(3) 0.60307(9) 0.0488(6) Uani 1 1 d . .
H12 H 1.044685 0.626918 0.580127 0.059 Uiso 1 1 calc R U
C13 C 0.93925(12) 0.6321(3) 0.59152(8) 0.0403(5) Uani 1 1 d . .
H13 H 0.918830 0.614159 0.560710 0.048 Uiso 1 1 calc R U
C14 C 0.65073(10) 0.6172(3) 0.69672(6) 0.0328(4) Uani 1 1 d . .
C15 C 0.61692(13) 0.7438(3) 0.72225(7) 0.0483(5) Uani 1 1 d . .
H15 H 0.588517 0.841540 0.707563 0.058 Uiso 1 1 calc R U
C16 C 0.62473(16) 0.7272(5) 0.76912(9) 0.0671(8) Uani 1 1 d . .
H16 H 0.602014 0.814500 0.786547 0.081 Uiso 1 1 calc R U
C17 C 0.66499(16) 0.5858(5) 0.79047(9) 0.0723(8) Uani 1 1 d . .
H17 H 0.670604 0.575857 0.822664 0.087 Uiso 1 1 calc R U
C18 C 0.69723(14) 0.4584(5) 0.76536(9) 0.0709(9) Uani 1 1 d . .
H18 H 0.724048 0.358600 0.780262 0.085 Uiso 1 1 calc R U
C19 C 0.69110(11) 0.4739(3) 0.71861(8) 0.0478(5) Uani 1 1 d . .
H19 H 0.714463 0.386591 0.701536 0.057 Uiso 1 1 calc R U
H102 H 0.6776(14) 0.709(4) 0.4765(9) 0.053(7) Uiso 1 1 d . .
H101 H 0.6826(14) 0.542(4) 0.4867(9) 0.048(8) Uiso 1 1 d . .

loop_
_atom_site_aniso_label
_atom_site_aniso_U_11
_atom_site_aniso_U_22
_atom_site_aniso_U_33
_atom_site_aniso_U_23
_atom_site_aniso_U_13
_atom_site_aniso_U_12
Cu1 0.02470(18) 0.0420(2) 0.02672(17) -0.00011(10) 0.00871(11) -0.00231(10)
Cl1 0.0305(3) 0.0351(2) 0.0447(3) 0.00017(17) 0.01017(19) 0.00311(16)
O1 0.0271(7) 0.0460(8) 0.0297(7) 0.0023(5) 0.0101(5) -0.0015(5)
O2 0.0378(8) 0.0348(7) 0.0293(7) -0.0013(6) 0.0110(6) -0.0030(6)
O3 0.0555(10) 0.0350(8) 0.0900(13) -0.0066(8) 0.0049(9) -0.0055(7)
O4 0.0439(9) 0.0334(7) 0.0819(12) -0.0007(7) 0.0088(8) 0.0068(7)
O5 0.0339(9) 0.0681(12) 0.1112(17) -0.0218(10) 0.0264(10) -0.0066(8)
O6 0.1044(19) 0.129(2) 0.0482(12) 0.0165(12) 0.0107(11) 0.0228(16)
N1 0.0260(8) 0.0322(8) 0.0333(8) -0.0007(6) 0.0078(6) -0.0021(6)
N2 0.0231(7) 0.0358(8) 0.0300(8) 0.0010(6) 0.0082(6) -0.0002(6)
N3 0.0243(8) 0.0436(9) 0.0301(8) 0.0024(6) 0.0068(6) 0.0007(6)
C1 0.0307(10) 0.0442(10) 0.0369(10) -0.0027(8) 0.0022(8) -0.0042(8)
C2 0.0279(10) 0.0527(12) 0.0500(12) -0.0035(9) 0.0012(8) -0.0042(9)
C3 0.0263(10) 0.0541(13) 0.0570(13) 0.0005(10) 0.0123(9) -0.0038(8)
C4 0.0313(10) 0.0456(11) 0.0409(11) 0.0028(8) 0.0135(8) -0.0016(8)
C5 0.0268(9) 0.0290(9) 0.0336(9) 0.0005(6) 0.0091(7) -0.0003(6)
C6 0.0272(9) 0.0303(9) 0.0335(9) 0.0025(7) 0.0094(7) 0.0019(6)
C7 0.0284(9) 0.0295(9) 0.0339(10) 0.0022(6) 0.0091(7) 0.0005(6)
C8 0.0276(9) 0.0315(9) 0.0400(10) 0.0054(7) 0.0096(8) 0.0022(7)
C9 0.0322(10) 0.0579(13) 0.0421(11) 0.0035(9) 0.0066(8) 0.0026(9)
C10 0.0355(11) 0.0725(15) 0.0502(13) 0.0016(11) -0.0019(9) 0.0011(11)
C11 0.0257(10) 0.0540(13) 0.0721(17) 0.0071(11) 0.0058(10) 0.0000(9)
C12 0.0311(11) 0.0526(13) 0.0663(15) 0.0059(10) 0.0202(10) 0.0042(9)
C13 0.0316(10) 0.0466(11) 0.0445(12) 0.0039(8) 0.0124(9) 0.0046(8)
C14 0.0280(9) 0.0398(9) 0.0327(9) 0.0050(7) 0.0112(7) -0.0014(7)
C15 0.0535(13) 0.0520(13) 0.0430(11) 0.0002(10) 0.0189(10) 0.0061(10)
C16 0.0771(19) 0.084(2) 0.0455(13) -0.0132(13) 0.0286(13) -0.0084(16)
C17 0.0627(16) 0.122(3) 0.0331(12) 0.0151(15) 0.0110(11) -0.0099(18)
C18 0.0499(14) 0.111(2) 0.0530(15) 0.0404(16) 0.0111(11) 0.0129(15)
C19 0.0375(11) 0.0620(14) 0.0464(12) 0.0183(10) 0.0152(9) 0.0090(10)

loop_
_atom_type_symbol
_atom_type_description
_atom_type_scat_dispersion_real
_atom_type_scat_dispersion_imag
_atom_type_scat_source
C C 0.0181 0.0091 'International Tables Vol C Tables 4.2.6.8 and 6.1.1.4'
H H 0.0000 0.0000 'International Tables Vol C Tables 4.2.6.8 and 6.1.1.4'
N N 0.0311 0.0180 'International Tables Vol C Tables 4.2.6.8 and 6.1.1.4'
O O 0.0492 0.0322 'International Tables Vol C Tables 4.2.6.8 and 6.1.1.4'
Cl Cl 0.3639 0.7018 'International Tables Vol C Tables 4.2.6.8 and 6.1.1.4'
Cu Cu -1.9646 0.5888 'International Tables Vol C Tables 4.2.6.8 and 6.1.1.4'

loop_
_geom_angle_atom_site_label_1
_geom_angle_atom_site_label_2
_geom_angle_atom_site_label_3
_geom_angle
_geom_angle_site_symmetry_3
N2 Cu1 O1 80.38(6) .
N2 Cu1 O2 172.15(7) .
O1 Cu1 O2 98.54(6) .
N2 Cu1 N1 81.49(7) .
O1 Cu1 N1 161.56(7) .
O2 Cu1 N1 99.87(6) .
N2 Cu1 O3 106.53(7) .
O1 Cu1 O3 94.85(6) .
O2 Cu1 O3 81.29(7) .
N1 Cu1 O3 87.12(6) .
N2 Cu1 O4 92.55(6) 1_545
O1 Cu1 O4 97.88(5) 1_545
O2 Cu1 O4 79.86(7) 1_545
N1 Cu1 O4 86.21(6) 1_545
O3 Cu1 O4 158.60(6) 1_545
O6 Cl1 O5 110.97(16) .
O6 Cl1 O4 109.67(14) .
O5 Cl1 O4 110.26(11) .
O6 Cl1 O3 109.19(15) .
O5 Cl1 O3 108.84(11) .
O4 Cl1 O3 107.83(11) .
C7 O1 Cu1 110.37(12) .
Cu1 O2 H102 123.1(19) .
Cu1 O2 H101 111(2) .
H102 O2 H101 107(3) .
Cl1 O3 Cu1 127.94(11) .
C1 N1 C5 119.46(16) .
C1 N1 Cu1 127.84(14) .
C5 N1 Cu1 112.66(12) .
C6 N2 N3 123.96(16) .
C6 N2 Cu1 118.86(13) .
N3 N2 Cu1 117.17(12) .
C7 N3 N2 107.69(15) .
N1 C1 C2 122.07(19) .
N1 C1 H1 119.0 .
C2 C1 H1 119.0 .
C3 C2 C1 118.8(2) .
C3 C2 H2 120.6 .
C1 C2 H2 120.6 .
C2 C3 C4 119.6(2) .
C2 C3 H3 120.2 .
C4 C3 H3 120.2 .
C5 C4 C3 118.9(2) .
C5 C4 H4 120.5 .
C3 C4 H4 120.5 .
N1 C5 C4 121.10(18) .
N1 C5 C6 114.50(16) .
C4 C5 C6 124.39(18) .
N2 C6 C14 124.76(17) .
N2 C6 C5 112.28(17) .
C14 C6 C5 122.96(16) .
O1 C7 N3 124.34(18) .
O1 C7 C8 117.81(17) .
N3 C7 C8 117.84(17) .
C9 C8 C13 118.97(19) .
C9 C8 C7 121.75(18) .
C13 C8 C7 119.27(19) .
C8 C9 C10 120.3(2) .
C8 C9 H9 119.9 .
C10 C9 H9 119.9 .
C11 C10 C9 120.2(2) .
C11 C10 H10 119.9 .
C9 C10 H10 119.9 .
C12 C11 C10 119.8(2) .
C12 C11 H11 120.1 .
C10 C11 H11 120.1 .
C11 C12 C13 120.5(2) .
C11 C12 H12 119.7 .
C13 C12 H12 119.7 .
C12 C13 C8 120.2(2) .
C12 C13 H13 119.9 .
C8 C13 H13 119.9 .
C19 C14 C15 119.3(2) .
C19 C14 C6 119.39(18) .
C15 C14 C6 121.25(18) .
C16 C15 C14 119.9(2) .
C16 C15 H15 120.1 .
C14 C15 H15 120.1 .
C17 C16 C15 120.4(3) .
C17 C16 H16 119.8 .
C15 C16 H16 119.8 .
C16 C17 C18 119.9(2) .
C16 C17 H17 120.0 .
C18 C17 H17 120.0 .
C17 C18 C19 120.7(3) .
C17 C18 H18 119.7 .
C19 C18 H18 119.7 .
C18 C19 C14 119.8(2) .
C18 C19 H19 120.1 .
C14 C19 H19 120.1 .

loop_
_geom_bond_atom_site_label_1
_geom_bond_atom_site_label_2
_geom_bond_distance
_geom_bond_site_symmetry_2
Cu1 N2 1.9109(16) .
Cu1 O1 1.9468(14) .
Cu1 O2 1.9495(14) .
Cu1 N1 1.9850(16) .
Cu1 O3 2.5078(17) .
Cu1 O4 2.5449(16) 1_545
Cl1 O6 1.403(2) .
Cl1 O5 1.4281(18) .
Cl1 O4 1.4295(16) .
Cl1 O3 1.4370(17) .
O1 C7 1.298(2) .
O2 H102 0.82(3) .
O2 H101 0.73(3) .
N1 C1 1.339(3) .
N1 C5 1.353(2) .
N2 C6 1.296(2) .
N2 N3 1.378(2) .
N3 C7 1.327(2) .
C1 C2 1.383(3) .
C1 H1 0.9500 .
C2 C3 1.374(3) .
C2 H2 0.9500 .
C3 C4 1.390(3) .
C3 H3 0.9500 .
C4 C5 1.384(3) .
C4 H4 0.9500 .
C5 C6 1.490(3) .
C6 C14 1.470(3) .
C7 C8 1.483(3) .
C8 C9 1.384(3) .
C8 C13 1.398(3) .
C9 C10 1.391(3) .
C9 H9 0.9500 .
C10 C11 1.385(4) .
C10 H10 0.9500 .
C11 C12 1.371(4) .
C11 H11 0.9500 .
C12 C13 1.385(3) .
C12 H12 0.9500 .
C13 H13 0.9500 .
C14 C19 1.386(3) .
C14 C15 1.391(3) .
C15 C16 1.385(3) .
C15 H15 0.9500 .
C16 C17 1.368(5) .
C16 H16 0.9500 .
C17 C18 1.372(5) .
C17 H17 0.9500 .
C18 C19 1.382(3) .
C18 H18 0.9500 .
C19 H19 0.9500 .

loop_
_geom_hbond_atom_site_label_D
_geom_hbond_atom_site_label_H
_geom_hbond_atom_site_label_A
_geom_hbond_distance_DH
_geom_hbond_distance_HA
_geom_hbond_distance_DA
_geom_hbond_angle_DHA
_geom_hbond_site_symmetry_A
_geom_hbond_publ_flag
C2 H2 O5 0.95 2.62 3.226(3) 122.2 3_445 yes
O2 H102 O1 0.82(3) 1.86(3) 2.6663(19) 167(3) 7_666 yes
O2 H101 O5 0.73(3) 2.12(3) 2.819(2) 162(3) 7_666 yes

loop_
_geom_torsion_atom_site_label_1
_geom_torsion_atom_site_label_2
_geom_torsion_atom_site_label_3
_geom_torsion_atom_site_label_4
_geom_torsion
O6 Cl1 O3 Cu1 -36.28(18)
O5 Cl1 O3 Cu1 85.00(17)
O4 Cl1 O3 Cu1 -155.39(12)
C6 N2 N3 C7 -179.20(16)
Cu1 N2 N3 C7 0.77(18)
C5 N1 C1 C2 -0.2(3)
Cu1 N1 C1 C2 177.35(16)
N1 C1 C2 C3 -1.9(3)
C1 C2 C3 C4 1.8(3)
C2 C3 C4 C5 0.4(3)
C1 N1 C5 C4 2.5(3)
Cu1 N1 C5 C4 -175.44(14)
C1 N1 C5 C6 -178.16(16)
Cu1 N1 C5 C6 3.95(18)
C3 C4 C5 N1 -2.6(3)
C3 C4 C5 C6 178.12(18)
N3 N2 C6 C14 -2.6(3)
Cu1 N2 C6 C14 177.42(14)
N3 N2 C6 C5 177.59(15)
Cu1 N2 C6 C5 -2.4(2)
N1 C5 C6 N2 -1.2(2)
C4 C5 C6 N2 178.15(17)
N1 C5 C6 C14 178.98(16)
C4 C5 C6 C14 -1.6(3)
Cu1 O1 C7 N3 2.5(2)
Cu1 O1 C7 C8 -177.43(12)
N2 N3 C7 O1 -2.2(2)
N2 N3 C7 C8 177.72(14)
O1 C7 C8 C9 169.30(18)
N3 C7 C8 C9 -10.6(3)
O1 C7 C8 C13 -9.5(2)
N3 C7 C8 C13 170.57(17)
C13 C8 C9 C10 0.3(3)
C7 C8 C9 C10 -178.5(2)
C8 C9 C10 C11 -0.4(4)
C9 C10 C11 C12 0.0(4)
C10 C11 C12 C13 0.3(4)
C11 C12 C13 C8 -0.4(3)
C9 C8 C13 C12 0.0(3)
C7 C8 C13 C12 178.90(18)
N2 C6 C14 C19 -52.8(3)
C5 C6 C14 C19 127.0(2)
N2 C6 C14 C15 126.2(2)
C5 C6 C14 C15 -54.0(3)
C19 C14 C15 C16 0.9(3)
C6 C14 C15 C16 -178.0(2)
C14 C15 C16 C17 -0.6(4)
C15 C16 C17 C18 -0.7(5)
C16 C17 C18 C19 1.7(5)
C17 C18 C19 C14 -1.3(4)
C15 C14 C19 C18 0.0(3)
C6 C14 C19 C18 179.0(2)
